data_2231894
loop_
_publ_author_name
'Basu Baul, Tushar S.'
'Paul, Anup'
'Tiekink, Edward R. T.'

_publ_section_title
;
 Bis{2-[(<i>E</i>)-(5-<i>tert</i>-butyl-2-hydroxyphenyl)diazenyl]benzoato}dimethyltin(IV)
;
_journal_issue 10
_journal_name_full 'Acta Crystallographica Section E'
_journal_page_first m1383
_journal_page_last m1384
_journal_paper_doi 10.1107/S1600536811036543
_journal_volume 67
_journal_year 2011
_chemical_formula_iupac '[Sn (C H3)2 (C17 H17 N2 O3)2]'
_chemical_formula_moiety 'C36 H40 N4 O6 Sn'
_chemical_formula_sum 'C36 H40 N4 O6 Sn'
_chemical_formula_weight 743.43
_chemical_name_systematic
;
Bis{2-[(<i>E</i>)-(5-<i>tert</i>-butyl-2-hydroxyphenyl)diazenyl]benzoato}\
dimethyltin(IV)
;
_space_group_IT_number 14
_symmetry_cell_setting monoclinic
_symmetry_space_group_name_Hall '-P 2ybc'
_symmetry_space_group_name_H-M 'P 1 21/c 1'
_atom_sites_solution_hydrogens geom
_atom_sites_solution_primary direct
_atom_sites_solution_secondary difmap
_audit_creation_method SHELXL-97
_cell_angle_alpha 90
_cell_angle_beta 93.5020(10)
_cell_angle_gamma 90
_cell_formula_units_Z 4
_cell_length_a 9.62980(10)
_cell_length_b 31.8788(4)
_cell_length_c 11.09630(10)
_cell_measurement_reflns_used 9596
_cell_measurement_temperature 100(2)
_cell_measurement_theta_max 27.5
_cell_measurement_theta_min 2.5
_cell_volume 3400.05(6)
_computing_cell_refinement 'SAINT (Bruker, 2007)'
_computing_data_collection 'APEX2 (Bruker, 2007)'
_computing_data_reduction 'SAINT (Bruker, 2007)'
_computing_molecular_graphics 'ORTEP-3 (Farrugia, 1997) and DIAMOND (Brandenburg, 2006)'
_computing_publication_material 'SHELXL97 (Sheldrick, 2008)'
_computing_structure_refinement 'SHELXL97 (Sheldrick, 2008)'
_computing_structure_solution 'SHELXS86 (Sheldrick, 2008)'
_diffrn_ambient_temperature 100(2)
_diffrn_measured_fraction_theta_full 0.990
_diffrn_measured_fraction_theta_max 0.990
_diffrn_measurement_device_type 'Bruker SMART APEXII'
_diffrn_measurement_method '\f and \w scans'
_diffrn_radiation_monochromator graphite
_diffrn_radiation_source 'sealed tube'
_diffrn_radiation_type MoK\a
_diffrn_radiation_wavelength 0.71073
_diffrn_reflns_av_R_equivalents 0.031
_diffrn_reflns_av_sigmaI/netI 0.039
_diffrn_reflns_limit_h_max 12
_diffrn_reflns_limit_h_min -12
_diffrn_reflns_limit_k_max 31
_diffrn_reflns_limit_k_min -41
_diffrn_reflns_limit_l_max 14
_diffrn_reflns_limit_l_min -13
_diffrn_reflns_number 26762
_diffrn_reflns_theta_full 27.5
_diffrn_reflns_theta_max 27.5
_diffrn_reflns_theta_min 2.0
_diffrn_standards_decay_% <1
_diffrn_standards_number 0
_exptl_absorpt_coefficient_mu 0.803
_exptl_absorpt_correction_T_max 1
_exptl_absorpt_correction_T_min 0.895
_exptl_absorpt_correction_type multi-scan
_exptl_absorpt_process_details '(SADABS; Sheldrick, 1996)'
_exptl_crystal_colour red
_exptl_crystal_density_diffrn 1.452
_exptl_crystal_density_method 'not measured'
_exptl_crystal_description prism
_exptl_crystal_F_000 1528
_exptl_crystal_size_max 0.36
_exptl_crystal_size_mid 0.13
_exptl_crystal_size_min 0.03
_refine_diff_density_max 0.55
_refine_diff_density_min -0.41
_refine_ls_extinction_method none
_refine_ls_goodness_of_fit_ref 1.04
_refine_ls_hydrogen_treatment constr
_refine_ls_matrix_type full
_refine_ls_number_parameters 434
_refine_ls_number_reflns 7749
_refine_ls_number_restraints 0
_refine_ls_restrained_S_all 1.04
_refine_ls_R_factor_all 0.050
_refine_ls_R_factor_gt 0.033
_refine_ls_shift/su_max 0.001
_refine_ls_shift/su_mean 0.000
_refine_ls_structure_factor_coef Fsqd
_refine_ls_weighting_details 'calc w=1/[\s^2^(Fo^2^)+(0.0302P)^2^+2.0032P] where P=(Fo^2^+2Fc^2^)/3'
_refine_ls_weighting_scheme calc
_refine_ls_wR_factor_gt 0.065
_refine_ls_wR_factor_ref 0.071
_reflns_number_gt 6165
_reflns_number_total 7749
_reflns_threshold_expression I>2\s(I)
_cod_data_source_file hb6399.cif
_cod_data_source_block I
_cod_original_sg_symbol_H-M 'P 21/c'
_cod_database_code 2231894
_cod_database_fobs_code 2231894

loop_
_symmetry_equiv_pos_as_xyz
'x, y, z'
'-x, y+1/2, -z+1/2'
'-x, -y, -z'
'x, -y-1/2, z-1/2'

loop_
_atom_site_type_symbol
_atom_site_label
_atom_site_fract_x
_atom_site_fract_y
_atom_site_fract_z
_atom_site_U_iso_or_equiv
_atom_site_adp_type
_atom_site_calc_flag
_atom_site_refinement_flags
_atom_site_occupancy
_atom_site_symmetry_multiplicity
Sn Sn 0.277358(16) 0.493245(5) 0.417857(14) 0.01732(5) Uani d . 1 1
O O1 0.23555(16) 0.45124(6) 0.55829(14) 0.0217(4) Uani d . 1 1
O O2 0.45495(17) 0.46778(6) 0.60060(14) 0.0216(4) Uani d . 1 1
O O3 0.08900(17) 0.37965(6) 0.40295(14) 0.0236(4) Uani d . 1 1
H H3 0.1412 0.3856 0.4639 0.035 Uiso calc R 1 1
O O4 0.06960(16) 0.47867(6) 0.36115(14) 0.0214(4) Uani d . 1 1
O O5 0.16032(17) 0.52164(6) 0.23347(14) 0.0217(4) Uani d . 1 1
O O6 0.18551(16) 0.60409(6) 0.13158(15) 0.0216(4) Uani d . 1 1
H H6 0.1378 0.5823 0.1394 0.032 Uiso calc R 1 1
N N1 0.15350(19) 0.37784(6) 0.63135(17) 0.0165(4) Uani d . 1 1
N N2 0.03907(19) 0.36266(6) 0.65957(17) 0.0175(4) Uani d . 1 1
N N3 -0.0403(2) 0.55980(6) 0.08342(16) 0.0180(4) Uani d . 1 1
N N4 -0.0860(2) 0.58421(7) 0.00045(16) 0.0177(4) Uani d . 1 1
C C1 0.3515(2) 0.44669(8) 0.6217(2) 0.0180(5) Uani d . 1 1
C C2 0.3565(2) 0.41453(8) 0.71981(19) 0.0163(5) Uani d . 1 1
C C3 0.2554(2) 0.38306(8) 0.72847(19) 0.0157(5) Uani d . 1 1
C C4 0.2650(2) 0.35474(8) 0.8236(2) 0.0187(5) Uani d . 1 1
H H4 0.1963 0.3336 0.8294 0.022 Uiso calc R 1 1
C C5 0.3747(2) 0.35728(8) 0.9100(2) 0.0213(5) Uani d . 1 1
H H5 0.3800 0.3382 0.9758 0.026 Uiso calc R 1 1
C C6 0.4769(2) 0.38759(8) 0.9010(2) 0.0219(5) Uani d . 1 1
H H6A 0.5530 0.3889 0.9596 0.026 Uiso calc R 1 1
C C7 0.4674(2) 0.41596(8) 0.8063(2) 0.0192(5) Uani d . 1 1
H H7 0.5375 0.4367 0.8003 0.023 Uiso calc R 1 1
C C8 -0.0562(2) 0.35492(8) 0.5600(2) 0.0164(5) Uani d . 1 1
C C9 -0.0301(2) 0.36295(8) 0.4384(2) 0.0176(5) Uani d . 1 1
C C10 -0.1336(2) 0.35283(8) 0.3498(2) 0.0200(5) Uani d . 1 1
H H10 -0.1185 0.3579 0.2673 0.024 Uiso calc R 1 1
C C11 -0.2576(2) 0.33549(8) 0.3808(2) 0.0208(5) Uani d . 1 1
H H11 -0.3260 0.3287 0.3186 0.025 Uiso calc R 1 1
C C12 -0.2865(2) 0.32747(8) 0.5013(2) 0.0180(5) Uani d . 1 1
C C13 -0.1839(2) 0.33798(8) 0.5883(2) 0.0185(5) Uani d . 1 1
H H13 -0.2009 0.3335 0.6707 0.022 Uiso calc R 1 1
C C14 -0.4276(2) 0.30919(8) 0.5294(2) 0.0210(5) Uani d . 1 1
C C15 -0.4387(3) 0.30246(10) 0.6645(2) 0.0301(6) Uani d . 1 1
H H15A -0.5312 0.2915 0.6793 0.045 Uiso calc R 1 1
H H15B -0.4242 0.3292 0.7069 0.045 Uiso calc R 1 1
H H15C -0.3677 0.2823 0.6942 0.045 Uiso calc R 1 1
C C16 -0.4500(3) 0.26688(9) 0.4652(3) 0.0303(6) Uani d . 1 1
H H16A -0.3785 0.2470 0.4956 0.046 Uiso calc R 1 1
H H16B -0.4435 0.2707 0.3781 0.046 Uiso calc R 1 1
H H16C -0.5422 0.2559 0.4810 0.046 Uiso calc R 1 1
C C17 -0.5426(3) 0.33979(9) 0.4843(2) 0.0246(6) Uani d . 1 1
H H17A -0.6334 0.3287 0.5038 0.037 Uiso calc R 1 1
H H17B -0.5403 0.3432 0.3967 0.037 Uiso calc R 1 1
H H17C -0.5275 0.3671 0.5237 0.037 Uiso calc R 1 1
C C18 0.0605(2) 0.49959(8) 0.2613(2) 0.0190(5) Uani d . 1 1
C C19 -0.0703(2) 0.49363(8) 0.1842(2) 0.0182(5) Uani d . 1 1
C C20 -0.1186(2) 0.52255(8) 0.09590(19) 0.0163(5) Uani d . 1 1
C C21 -0.2430(2) 0.51461(8) 0.0285(2) 0.0203(5) Uani d . 1 1
H H21 -0.2772 0.5343 -0.0303 0.024 Uiso calc R 1 1
C C22 -0.3161(3) 0.47835(9) 0.0468(2) 0.0236(6) Uani d . 1 1
H H22 -0.4002 0.4730 -0.0001 0.028 Uiso calc R 1 1
C C23 -0.2682(3) 0.44941(9) 0.1332(2) 0.0242(6) Uani d . 1 1
H H23 -0.3191 0.4244 0.1454 0.029 Uiso calc R 1 1
C C24 -0.1463(2) 0.45724(8) 0.2012(2) 0.0216(5) Uani d . 1 1
H H24 -0.1137 0.4375 0.2605 0.026 Uiso calc R 1 1
C C25 -0.0119(2) 0.62188(8) -0.00658(19) 0.0164(5) Uani d . 1 1
C C26 0.1145(2) 0.63123(8) 0.0583(2) 0.0174(5) Uani d . 1 1
C C27 0.1705(2) 0.67117(8) 0.0446(2) 0.0205(5) Uani d . 1 1
H H27 0.2574 0.6780 0.0851 0.025 Uiso calc R 1 1
C C28 0.1019(2) 0.70090(8) -0.0266(2) 0.0191(5) Uani d . 1 1
H H28 0.1415 0.7281 -0.0316 0.023 Uiso calc R 1 1
C C29 -0.0242(2) 0.69246(8) -0.09212(19) 0.0155(5) Uani d . 1 1
C C30 -0.0765(2) 0.65243(8) -0.08173(19) 0.0167(5) Uani d . 1 1
H H30 -0.1598 0.6453 -0.1274 0.020 Uiso calc R 1 1
C C31 -0.0990(2) 0.72721(8) -0.1662(2) 0.0176(5) Uani d . 1 1
C C32 -0.2250(2) 0.71042(8) -0.2421(2) 0.0235(5) Uani d . 1 1
H H32A -0.2927 0.6988 -0.1887 0.035 Uiso calc R 1 1
H H32B -0.1949 0.6884 -0.2962 0.035 Uiso calc R 1 1
H H32C -0.2682 0.7333 -0.2900 0.035 Uiso calc R 1 1
C C33 -0.1492(3) 0.76023(8) -0.0787(2) 0.0217(5) Uani d . 1 1
H H33A -0.1977 0.7827 -0.1244 0.033 Uiso calc R 1 1
H H33B -0.0691 0.7719 -0.0313 0.033 Uiso calc R 1 1
H H33C -0.2130 0.7472 -0.0242 0.033 Uiso calc R 1 1
C C34 0.0008(2) 0.74802(8) -0.2511(2) 0.0206(5) Uani d . 1 1
H H34A -0.0475 0.7708 -0.2955 0.031 Uiso calc R 1 1
H H34B 0.0322 0.7272 -0.3083 0.031 Uiso calc R 1 1
H H34C 0.0814 0.7593 -0.2035 0.031 Uiso calc R 1 1
C C35 0.2588(3) 0.55181(8) 0.4982(2) 0.0254(6) Uani d . 1 1
H H35A 0.3164 0.5526 0.5741 0.038 Uiso calc R 1 1
H H35B 0.1614 0.5568 0.5147 0.038 Uiso calc R 1 1
H H35C 0.2900 0.5736 0.4437 0.038 Uiso calc R 1 1
C C36 0.3840(3) 0.45265(8) 0.3069(2) 0.0247(6) Uani d . 1 1
H H36A 0.4412 0.4691 0.2541 0.037 Uiso calc R 1 1
H H36B 0.3167 0.4359 0.2575 0.037 Uiso calc R 1 1
H H36C 0.4439 0.4339 0.3571 0.037 Uiso calc R 1 1

loop_
_atom_site_aniso_label
_atom_site_aniso_U_11
_atom_site_aniso_U_22
_atom_site_aniso_U_33
_atom_site_aniso_U_12
_atom_site_aniso_U_13
_atom_site_aniso_U_23
Sn 0.01744(8) 0.01519(9) 0.01906(8) -0.00012(7) -0.00111(5) 0.00331(7)
O1 0.0198(9) 0.0215(10) 0.0234(9) -0.0022(7) -0.0033(7) 0.0076(7)
O2 0.0215(9) 0.0198(10) 0.0234(9) -0.0055(7) 0.0016(7) 0.0046(7)
O3 0.0213(9) 0.0288(11) 0.0209(9) -0.0067(8) 0.0034(7) -0.0011(8)
O4 0.0198(8) 0.0237(10) 0.0202(8) -0.0014(7) -0.0034(6) 0.0076(7)
O5 0.0186(8) 0.0233(10) 0.0230(8) -0.0011(7) -0.0016(7) 0.0054(7)
O6 0.0180(8) 0.0192(10) 0.0269(9) -0.0003(7) -0.0045(7) 0.0059(7)
N1 0.0160(10) 0.0126(11) 0.0207(10) -0.0010(8) 0.0000(7) 0.0002(8)
N2 0.0162(10) 0.0158(12) 0.0205(10) 0.0001(8) 0.0010(8) 0.0002(8)
N3 0.0196(10) 0.0169(12) 0.0172(10) 0.0029(8) -0.0004(8) 0.0013(8)
N4 0.0199(10) 0.0180(12) 0.0150(9) 0.0027(8) 0.0011(7) 0.0008(8)
C1 0.0200(12) 0.0168(14) 0.0171(11) -0.0002(10) 0.0014(9) -0.0014(9)
C2 0.0176(11) 0.0144(13) 0.0170(11) 0.0010(9) 0.0017(9) -0.0004(9)
C3 0.0141(11) 0.0169(14) 0.0164(11) 0.0021(9) 0.0016(8) -0.0010(9)
C4 0.0183(12) 0.0179(14) 0.0202(11) -0.0027(10) 0.0041(9) 0.0000(10)
C5 0.0232(12) 0.0237(15) 0.0171(11) 0.0019(10) 0.0017(9) 0.0040(10)
C6 0.0190(12) 0.0273(16) 0.0188(12) 0.0014(10) -0.0028(9) -0.0013(10)
C7 0.0180(12) 0.0196(14) 0.0201(11) -0.0025(10) 0.0011(9) -0.0010(10)
C8 0.0170(11) 0.0126(13) 0.0197(11) 0.0031(9) 0.0010(9) -0.0005(9)
C9 0.0183(11) 0.0132(13) 0.0215(12) 0.0010(9) 0.0030(9) -0.0009(9)
C10 0.0251(13) 0.0195(14) 0.0155(11) 0.0013(10) 0.0030(9) -0.0032(9)
C11 0.0204(12) 0.0203(15) 0.0212(12) 0.0011(10) -0.0027(9) -0.0060(10)
C12 0.0154(11) 0.0145(14) 0.0239(12) 0.0022(9) 0.0013(9) -0.0017(10)
C13 0.0172(11) 0.0188(14) 0.0194(11) 0.0029(10) 0.0016(9) 0.0000(10)
C14 0.0161(12) 0.0210(15) 0.0257(12) -0.0005(10) 0.0003(9) -0.0021(10)
C15 0.0187(12) 0.0437(19) 0.0281(14) -0.0076(12) 0.0015(10) 0.0069(12)
C16 0.0184(13) 0.0252(17) 0.0471(16) -0.0022(11) 0.0003(12) -0.0053(13)
C17 0.0198(12) 0.0253(16) 0.0288(13) 0.0023(11) 0.0007(10) -0.0038(11)
C18 0.0195(11) 0.0175(15) 0.0200(11) 0.0025(10) 0.0008(9) 0.0000(9)
C19 0.0193(11) 0.0197(13) 0.0157(10) 0.0018(10) 0.0005(8) 0.0001(10)
C20 0.0185(11) 0.0167(13) 0.0138(10) 0.0024(9) 0.0023(8) -0.0011(9)
C21 0.0231(12) 0.0188(15) 0.0188(11) 0.0019(10) -0.0007(9) -0.0010(10)
C22 0.0218(12) 0.0262(15) 0.0221(12) -0.0020(11) -0.0040(9) -0.0023(11)
C23 0.0259(13) 0.0224(15) 0.0244(12) -0.0053(11) 0.0027(10) 0.0005(11)
C24 0.0235(12) 0.0215(15) 0.0196(12) 0.0016(10) -0.0004(9) 0.0038(10)
C25 0.0179(11) 0.0161(15) 0.0154(10) 0.0014(9) 0.0028(8) -0.0004(9)
C26 0.0156(11) 0.0191(14) 0.0176(11) 0.0043(9) 0.0010(9) 0.0014(9)
C27 0.0150(11) 0.0238(15) 0.0224(12) -0.0012(10) -0.0022(9) 0.0012(10)
C28 0.0207(12) 0.0160(14) 0.0206(12) -0.0028(10) 0.0008(9) 0.0000(10)
C29 0.0153(11) 0.0192(14) 0.0122(10) 0.0013(9) 0.0018(8) -0.0003(9)
C30 0.0147(11) 0.0220(14) 0.0134(10) 0.0000(9) 0.0008(8) -0.0013(9)
C31 0.0166(11) 0.0181(14) 0.0178(11) -0.0004(9) -0.0006(9) 0.0017(9)
C32 0.0244(13) 0.0212(15) 0.0239(12) 0.0008(10) -0.0064(10) 0.0041(10)
C33 0.0235(13) 0.0203(15) 0.0213(12) 0.0030(10) 0.0017(9) 0.0008(10)
C34 0.0260(12) 0.0148(15) 0.0211(11) 0.0024(10) 0.0029(9) 0.0026(10)
C35 0.0271(13) 0.0199(15) 0.0292(14) 0.0030(11) 0.0027(10) -0.0013(11)
C36 0.0256(13) 0.0215(15) 0.0266(13) 0.0019(11) -0.0012(10) -0.0032(11)

loop_
_atom_type_symbol
_atom_type_description
_atom_type_scat_dispersion_real
_atom_type_scat_dispersion_imag
_atom_type_scat_source
C C 0.0030 0.0020 'International Tables Vol C Tables 4.2.6.8 and 6.1.1.4'
H H 0.0000 0.0000 'International Tables Vol C Tables 4.2.6.8 and 6.1.1.4'
N N 0.0060 0.0030 'International Tables Vol C Tables 4.2.6.8 and 6.1.1.4'
O O 0.0110 0.0060 'International Tables Vol C Tables 4.2.6.8 and 6.1.1.4'
Sn Sn -0.6540 1.4250 'International Tables Vol C Tables 4.2.6.8 and 6.1.1.4'

loop_
_geom_angle_atom_site_label_1
_geom_angle_atom_site_label_2
_geom_angle_atom_site_label_3
_geom_angle_site_symmetry_3
_geom_angle
C35 Sn C36 . 149.63(10)
C35 Sn O4 . 102.74(9)
C36 Sn O4 . 100.26(8)
C35 Sn O1 . 103.14(9)
C36 Sn O1 . 99.46(9)
O4 Sn O1 . 81.98(6)
C35 Sn O5 . 88.82(8)
C36 Sn O5 . 87.38(8)
O4 Sn O5 . 56.84(6)
O1 Sn O5 . 138.79(6)
C35 Sn C18 . 97.36(9)
C36 Sn C18 . 93.25(8)
O4 Sn C18 . 28.89(7)
O1 Sn C18 . 110.80(7)
O5 Sn C18 . 27.98(6)
C35 Sn O2 . 90.85(8)
C36 Sn O2 . 86.85(8)
O4 Sn O2 . 134.70(6)
O1 Sn O2 . 52.77(5)
O5 Sn O2 . 168.00(5)
C18 Sn O2 . 163.18(6)
C35 Sn O2 3_666 75.17(8)
C36 Sn O2 3_666 75.64(8)
O4 Sn O2 3_666 155.42(5)
O1 Sn O2 3_666 122.54(5)
O5 Sn O2 3_666 98.59(5)
C18 Sn O2 3_666 126.53(6)
O2 Sn O2 3_666 69.77(5)
C1 O1 Sn . 106.00(14)
C1 O2 Sn . 79.89(13)
C9 O3 H3 . 109.5
C18 O4 Sn . 98.92(14)
C18 O5 Sn . 84.64(13)
C26 O6 H6 . 109.5
N2 N1 C3 . 115.46(18)
N1 N2 C8 . 114.07(18)
N4 N3 C20 . 115.05(19)
N3 N4 C25 . 114.36(19)
O2 C1 O1 . 121.1(2)
O2 C1 C2 . 121.4(2)
O1 C1 C2 . 117.5(2)
C7 C2 C3 . 118.8(2)
C7 C2 C1 . 118.0(2)
C3 C2 C1 . 123.3(2)
C4 C3 C2 . 120.2(2)
C4 C3 N1 . 120.7(2)
C2 C3 N1 . 118.7(2)
C5 C4 C3 . 120.1(2)
C5 C4 H4 . 120.0
C3 C4 H4 . 120.0
C4 C5 C6 . 120.4(2)
C4 C5 H5 . 119.8
C6 C5 H5 . 119.8
C7 C6 C5 . 119.7(2)
C7 C6 H6A . 120.2
C5 C6 H6A . 120.2
C6 C7 C2 . 120.9(2)
C6 C7 H7 . 119.5
C2 C7 H7 . 119.5
C13 C8 C9 . 119.7(2)
C13 C8 N2 . 115.5(2)
C9 C8 N2 . 124.8(2)
O3 C9 C10 . 118.1(2)
O3 C9 C8 . 123.8(2)
C10 C9 C8 . 118.1(2)
C11 C10 C9 . 120.6(2)
C11 C10 H10 . 119.7
C9 C10 H10 . 119.7
C10 C11 C12 . 122.4(2)
C10 C11 H11 . 118.8
C12 C11 H11 . 118.8
C13 C12 C11 . 116.5(2)
C13 C12 C14 . 123.9(2)
C11 C12 C14 . 119.6(2)
C12 C13 C8 . 122.6(2)
C12 C13 H13 . 118.7
C8 C13 H13 . 118.7
C15 C14 C12 . 111.73(19)
C15 C14 C16 . 108.4(2)
C12 C14 C16 . 110.0(2)
C15 C14 C17 . 108.5(2)
C12 C14 C17 . 108.9(2)
C16 C14 C17 . 109.2(2)
C14 C15 H15A . 109.5
C14 C15 H15B . 109.5
H15A C15 H15B . 109.5
C14 C15 H15C . 109.5
H15A C15 H15C . 109.5
H15B C15 H15C . 109.5
C14 C16 H16A . 109.5
C14 C16 H16B . 109.5
H16A C16 H16B . 109.5
C14 C16 H16C . 109.5
H16A C16 H16C . 109.5
H16B C16 H16C . 109.5
C14 C17 H17A . 109.5
C14 C17 H17B . 109.5
H17A C17 H17B . 109.5
C14 C17 H17C . 109.5
H17A C17 H17C . 109.5
H17B C17 H17C . 109.5
O5 C18 O4 . 119.5(2)
O5 C18 C19 . 124.6(2)
O4 C18 C19 . 115.9(2)
O5 C18 Sn . 67.37(12)
O4 C18 Sn . 52.20(11)
C19 C18 Sn . 166.89(17)
C24 C19 C20 . 119.2(2)
C24 C19 C18 . 117.5(2)
C20 C19 C18 . 123.3(2)
C21 C20 C19 . 119.5(2)
C21 C20 N3 . 122.9(2)
C19 C20 N3 . 117.6(2)
C22 C21 C20 . 120.3(2)
C22 C21 H21 . 119.9
C20 C21 H21 . 119.9
C21 C22 C23 . 120.5(2)
C21 C22 H22 . 119.7
C23 C22 H22 . 119.7
C24 C23 C22 . 119.6(2)
C24 C23 H23 . 120.2
C22 C23 H23 . 120.2
C23 C24 C19 . 120.9(2)
C23 C24 H24 . 119.5
C19 C24 H24 . 119.5
N4 C25 C30 . 114.8(2)
N4 C25 C26 . 125.5(2)
C30 C25 C26 . 119.7(2)
O6 C26 C27 . 117.8(2)
O6 C26 C25 . 124.4(2)
C27 C26 C25 . 117.8(2)
C28 C27 C26 . 121.0(2)
C28 C27 H27 . 119.5
C26 C27 H27 . 119.5
C27 C28 C29 . 122.4(2)
C27 C28 H28 . 118.8
C29 C28 H28 . 118.8
C30 C29 C28 . 116.3(2)
C30 C29 C31 . 123.4(2)
C28 C29 C31 . 120.2(2)
C29 C30 C25 . 122.7(2)
C29 C30 H30 . 118.6
C25 C30 H30 . 118.6
C33 C31 C32 . 108.61(19)
C33 C31 C29 . 108.23(18)
C32 C31 C29 . 111.9(2)
C33 C31 C34 . 109.0(2)
C32 C31 C34 . 108.57(19)
C29 C31 C34 . 110.45(18)
C31 C32 H32A . 109.5
C31 C32 H32B . 109.5
H32A C32 H32B . 109.5
C31 C32 H32C . 109.5
H32A C32 H32C . 109.5
H32B C32 H32C . 109.5
C31 C33 H33A . 109.5
C31 C33 H33B . 109.5
H33A C33 H33B . 109.5
C31 C33 H33C . 109.5
H33A C33 H33C . 109.5
H33B C33 H33C . 109.5
C31 C34 H34A . 109.5
C31 C34 H34B . 109.5
H34A C34 H34B . 109.5
C31 C34 H34C . 109.5
H34A C34 H34C . 109.5
H34B C34 H34C . 109.5
Sn C35 H35A . 109.5
Sn C35 H35B . 109.5
H35A C35 H35B . 109.5
Sn C35 H35C . 109.5
H35A C35 H35C . 109.5
H35B C35 H35C . 109.5
Sn C36 H36A . 109.5
Sn C36 H36B . 109.5
H36A C36 H36B . 109.5
Sn C36 H36C . 109.5
H36A C36 H36C . 109.5
H36B C36 H36C . 109.5

loop_
_geom_bond_atom_site_label_1
_geom_bond_atom_site_label_2
_geom_bond_site_symmetry_2
_geom_bond_distance
_geom_bond_publ_flag
Sn O1 . 2.1118(16) y
Sn O2 . 2.6967(16) y
Sn O4 . 2.1120(16) y
Sn O5 . 2.4482(16) y
Sn C35 . 2.081(3) y
Sn C36 . 2.098(2) y
Sn O2 3_666 2.8802(16) n
O1 C1 . 1.291(3) ?
O2 C1 . 1.236(3) ?
O3 C9 . 1.345(3) ?
O3 H3 . 0.8400 ?
O4 C18 . 1.291(3) ?
O5 C18 . 1.245(3) ?
O6 C26 . 1.345(3) ?
O6 H6 . 0.8400 ?
N1 N2 . 1.260(3) ?
N1 C3 . 1.422(3) ?
N2 C8 . 1.414(3) ?
N3 N4 . 1.264(3) ?
N3 C20 . 1.418(3) ?
N4 C25 . 1.402(3) ?
C1 C2 . 1.494(3) ?
C2 C7 . 1.392(3) ?
C2 C3 . 1.405(3) ?
C3 C4 . 1.388(3) ?
C4 C5 . 1.385(3) ?
C4 H4 . 0.9500 ?
C5 C6 . 1.387(3) ?
C5 H5 . 0.9500 ?
C6 C7 . 1.385(3) ?
C6 H6A . 0.9500 ?
C7 H7 . 0.9500 ?
C8 C13 . 1.397(3) ?
C8 C9 . 1.411(3) ?
C9 C10 . 1.394(3) ?
C10 C11 . 1.379(3) ?
C10 H10 . 0.9500 ?
C11 C12 . 1.405(3) ?
C11 H11 . 0.9500 ?
C12 C13 . 1.379(3) ?
C12 C14 . 1.529(3) ?
C13 H13 . 0.9500 ?
C14 C15 . 1.525(3) ?
C14 C16 . 1.534(4) ?
C14 C17 . 1.536(3) ?
C15 H15A . 0.9800 ?
C15 H15B . 0.9800 ?
C15 H15C . 0.9800 ?
C16 H16A . 0.9800 ?
C16 H16B . 0.9800 ?
C16 H16C . 0.9800 ?
C17 H17A . 0.9800 ?
C17 H17B . 0.9800 ?
C17 H17C . 0.9800 ?
C18 C19 . 1.491(3) ?
C19 C24 . 1.391(3) ?
C19 C20 . 1.404(3) ?
C20 C21 . 1.396(3) ?
C21 C22 . 1.375(4) ?
C21 H21 . 0.9500 ?
C22 C23 . 1.389(4) ?
C22 H22 . 0.9500 ?
C23 C24 . 1.379(3) ?
C23 H23 . 0.9500 ?
C24 H24 . 0.9500 ?
C25 C30 . 1.403(3) ?
C25 C26 . 1.408(3) ?
C26 C27 . 1.395(3) ?
C27 C28 . 1.377(3) ?
C27 H27 . 0.9500 ?
C28 C29 . 1.403(3) ?
C28 H28 . 0.9500 ?
C29 C30 . 1.379(3) ?
C29 C31 . 1.533(3) ?
C30 H30 . 0.9500 ?
C31 C33 . 1.530(3) ?
C31 C32 . 1.531(3) ?
C31 C34 . 1.536(3) ?
C32 H32A . 0.9800 ?
C32 H32B . 0.9800 ?
C32 H32C . 0.9800 ?
C33 H33A . 0.9800 ?
C33 H33B . 0.9800 ?
C33 H33C . 0.9800 ?
C34 H34A . 0.9800 ?
C34 H34B . 0.9800 ?
C34 H34C . 0.9800 ?
C35 H35A . 0.9800 ?
C35 H35B . 0.9800 ?
C35 H35C . 0.9800 ?
C36 H36A . 0.9800 ?
C36 H36B . 0.9800 ?
C36 H36C . 0.9800 ?

loop_
_geom_hbond_atom_site_label_D
_geom_hbond_atom_site_label_H
_geom_hbond_atom_site_label_A
_geom_hbond_site_symmetry_A
_geom_hbond_distance_DH
_geom_hbond_distance_HA
_geom_hbond_distance_DA
_geom_hbond_angle_DHA
O3 H3 O1 . 0.84 2.49 3.142(2) 136
O3 H3 N1 . 0.84 1.87 2.573(2) 140
O6 H6 O5 . 0.84 2.20 2.877(3) 137
O6 H6 N3 . 0.84 1.93 2.620(3) 139
C10 H10 Cg1 3_565 0.95 2.97 3.863(2) 157

loop_
_geom_torsion_atom_site_label_1
_geom_torsion_atom_site_label_2
_geom_torsion_atom_site_label_3
_geom_torsion_atom_site_label_4
_geom_torsion_site_symmetry_1
_geom_torsion
C35 Sn O1 C1 . -83.78(16)
C36 Sn O1 C1 . 75.78(16)
O4 Sn O1 C1 . 174.93(16)
O5 Sn O1 C1 . 172.67(13)
C18 Sn O1 C1 . 172.96(15)
O2 Sn O1 C1 . -2.88(13)
O2 Sn O1 C1 3_666 -3.15(17)
C35 Sn O2 C1 . 108.86(15)
C36 Sn O2 C1 . -101.45(16)
O4 Sn O2 C1 . -0.12(17)
O1 Sn O2 C1 . 2.94(14)
O5 Sn O2 C1 . -162.8(3)
C18 Sn O2 C1 . -10.6(3)
O2 Sn O2 C1 3_666 -177.31(17)
C35 Sn O4 C18 . 82.07(16)
C36 Sn O4 C18 . -77.96(16)
O1 Sn O4 C18 . -176.19(15)
O5 Sn O4 C18 . 2.03(13)
O2 Sn O4 C18 . -173.73(12)
O2 Sn O4 C18 3_666 -0.1(2)
C35 Sn O5 C18 . -108.18(15)
C36 Sn O5 C18 . 101.96(16)
O4 Sn O5 C18 . -2.09(13)
O1 Sn O5 C18 . 0.57(18)
O2 Sn O5 C18 . 163.3(2)
O2 Sn O5 C18 3_666 177.01(14)
C3 N1 N2 C8 . -175.48(19)
C20 N3 N4 C25 . 176.77(18)
Sn O2 C1 O1 . -4.5(2)
Sn O2 C1 C2 . 174.5(2)
Sn O1 C1 O2 . 5.9(3)
Sn O1 C1 C2 . -173.12(16)
O2 C1 C2 C7 . 16.0(3)
O1 C1 C2 C7 . -165.0(2)
O2 C1 C2 C3 . -163.7(2)
O1 C1 C2 C3 . 15.2(3)
C7 C2 C3 C4 . 1.6(3)
C1 C2 C3 C4 . -178.6(2)
C7 C2 C3 N1 . -171.1(2)
C1 C2 C3 N1 . 8.6(3)
N2 N1 C3 C4 . 34.5(3)
N2 N1 C3 C2 . -152.8(2)
C2 C3 C4 C5 . -0.3(3)
N1 C3 C4 C5 . 172.3(2)
C3 C4 C5 C6 . -1.1(4)
C4 C5 C6 C7 . 1.3(4)
C5 C6 C7 C2 . 0.1(4)
C3 C2 C7 C6 . -1.5(3)
C1 C2 C7 C6 . 178.7(2)
N1 N2 C8 C13 . 179.8(2)
N1 N2 C8 C9 . 0.0(3)
C13 C8 C9 O3 . 179.2(2)
N2 C8 C9 O3 . -1.0(4)
C13 C8 C9 C10 . -1.1(4)
N2 C8 C9 C10 . 178.7(2)
O3 C9 C10 C11 . 179.8(2)
C8 C9 C10 C11 . 0.0(4)
C9 C10 C11 C12 . 0.5(4)
C10 C11 C12 C13 . 0.2(4)
C10 C11 C12 C14 . 178.5(2)
C11 C12 C13 C8 . -1.3(4)
C14 C12 C13 C8 . -179.5(2)
C9 C8 C13 C12 . 1.8(4)
N2 C8 C13 C12 . -178.0(2)
C13 C12 C14 C15 . -2.2(3)
C11 C12 C14 C15 . 179.6(2)
C13 C12 C14 C16 . -122.7(3)
C11 C12 C14 C16 . 59.1(3)
C13 C12 C14 C17 . 117.6(3)
C11 C12 C14 C17 . -60.6(3)
Sn O5 C18 O4 . 3.3(2)
Sn O5 C18 C19 . -173.8(2)
Sn O4 C18 O5 . -3.9(2)
Sn O4 C18 C19 . 173.52(17)
C35 Sn C18 O5 . 73.29(15)
C36 Sn C18 O5 . -78.19(15)
O4 Sn C18 O5 . 176.4(2)
O1 Sn C18 O5 . -179.59(13)
O2 Sn C18 O5 . -168.08(17)
O2 Sn C18 O5 3_666 -3.68(17)
C35 Sn C18 O4 . -103.08(15)
C36 Sn C18 O4 . 105.44(15)
O1 Sn C18 O4 . 4.04(16)
O5 Sn C18 O4 . -176.4(2)
O2 Sn C18 O4 . 15.6(3)
O2 Sn C18 O4 3_666 179.96(12)
C35 Sn C18 C19 . -129.7(7)
C36 Sn C18 C19 . 78.9(7)
O4 Sn C18 C19 . -26.6(7)
O1 Sn C18 C19 . -22.6(7)
O5 Sn C18 C19 . 157.0(8)
O2 Sn C18 C19 . -11.0(9)
O2 Sn C18 C19 3_666 153.4(7)
O5 C18 C19 C24 . 155.3(2)
O4 C18 C19 C24 . -21.9(3)
Sn C18 C19 C24 . 1.2(8)
O5 C18 C19 C20 . -24.1(4)
O4 C18 C19 C20 . 158.7(2)
Sn C18 C19 C20 . -178.2(6)
C24 C19 C20 C21 . 1.2(3)
C18 C19 C20 C21 . -179.5(2)
C24 C19 C20 N3 . 178.4(2)
C18 C19 C20 N3 . -2.3(3)
N4 N3 C20 C21 . -4.8(3)
N4 N3 C20 C19 . 178.1(2)
C19 C20 C21 C22 . -1.3(3)
N3 C20 C21 C22 . -178.3(2)
C20 C21 C22 C23 . 0.7(4)
C21 C22 C23 C24 . 0.1(4)
C22 C23 C24 C19 . -0.2(4)
C20 C19 C24 C23 . -0.4(4)
C18 C19 C24 C23 . -179.8(2)
N3 N4 C25 C30 . -168.2(2)
N3 N4 C25 C26 . 8.9(3)
N4 C25 C26 O6 . 3.8(4)
C30 C25 C26 O6 . -179.2(2)
N4 C25 C26 C27 . -176.9(2)
C30 C25 C26 C27 . 0.0(3)
O6 C26 C27 C28 . -178.4(2)
C25 C26 C27 C28 . 2.3(3)
C26 C27 C28 C29 . -2.3(4)
C27 C28 C29 C30 . -0.2(3)
C27 C28 C29 C31 . 177.6(2)
C28 C29 C30 C25 . 2.5(3)
C31 C29 C30 C25 . -175.2(2)
N4 C25 C30 C29 . 174.8(2)
C26 C25 C30 C29 . -2.5(3)
C30 C29 C31 C33 . 110.7(2)
C28 C29 C31 C33 . -67.0(3)
C30 C29 C31 C32 . -9.0(3)
C28 C29 C31 C32 . 173.4(2)
C30 C29 C31 C34 . -130.1(2)
C28 C29 C31 C34 . 52.3(3)
